data_7242157
loop_
_publ_author_name
'Li, Changan'
'Campillo-Alvarado, Gonzalo'
'Swenson, Dale C.'
'MacGillivray, Leonard R.'

_publ_section_title
;
 Photoreactive salt cocrystal: N+--H&#x22EF;N hydrogen bond and cation--\p
 interactions support a cascade-like photodimerization of a 4-stilbazole
;
_journal_issue 5
_journal_name_full CrystEngComm
_journal_page_first 1071
_journal_page_last 1074
_journal_paper_doi 10.1039/D0CE01885F
_journal_volume 23
_journal_year 2021
_chemical_formula_moiety 'F6 P, C4.59 H3.91 N0.51, C8.41 H7.09 N0.49, C9.58 H9.13 N0.84, C3.42 H2.87 N0.16'
_chemical_formula_sum 'C26 H23 F6 N2 P'
_chemical_formula_weight 508.43
_chemical_name_systematic 'trans-4-stilbazole hexafluorophosphate'
_chemical_properties_physical Light-sensitive
_space_group_crystal_system triclinic
_space_group_IT_number 2
_space_group_name_Hall '-P 1'
_space_group_name_H-M_alt 'P -1'
_atom_sites_solution_hydrogens mixed
_audit_creation_date 2020-12-29
_audit_creation_method
;
Olex2 1.2
(compiled 2018.05.29 svn.r3508 for OlexSys, GUI svn.r5506)
;
_audit_update_record
;
2020-12-29 deposited with the CCDC.	2021-01-21 downloaded from the CCDC.
;
_cell_angle_alpha 84.292(5)
_cell_angle_beta 75.957(5)
_cell_angle_gamma 69.533(5)
_cell_formula_units_Z 2
_cell_length_a 10.8408(11)
_cell_length_b 11.1512(11)
_cell_length_c 11.3568(11)
_cell_measurement_reflns_used 3554
_cell_measurement_temperature 298(2)
_cell_measurement_theta_max 23.84
_cell_measurement_theta_min 2.34
_cell_volume 1247.6(2)
_computing_molecular_graphics 'Olex2 (Dolomanov et al., 2009)'
_computing_publication_material 'Olex2 (Dolomanov et al., 2009)'
_computing_structure_refinement 'ShelXL (Sheldrick, 2015)'
_computing_structure_solution 'ShelXT (Sheldrick, 2015)'
_diffrn_ambient_temperature 298.15
_diffrn_measured_fraction_theta_full 0.943
_diffrn_measured_fraction_theta_max 0.943
_diffrn_measurement_device_type 'Bruker Nonius APEX II Kappa'
_diffrn_radiation_type MoK\a
_diffrn_radiation_wavelength 0.71073
_diffrn_reflns_av_R_equivalents 0.0214
_diffrn_reflns_av_unetI/netI 0.0396
_diffrn_reflns_Laue_measured_fraction_full 0.943
_diffrn_reflns_Laue_measured_fraction_max 0.943
_diffrn_reflns_limit_h_max 12
_diffrn_reflns_limit_h_min -9
_diffrn_reflns_limit_k_max 13
_diffrn_reflns_limit_k_min -12
_diffrn_reflns_limit_l_max 13
_diffrn_reflns_limit_l_min -13
_diffrn_reflns_number 5701
_diffrn_reflns_point_group_measured_fraction_full 0.943
_diffrn_reflns_point_group_measured_fraction_max 0.943
_diffrn_reflns_theta_full 24.500
_diffrn_reflns_theta_max 24.500
_diffrn_reflns_theta_min 2.057
_exptl_absorpt_coefficient_mu 0.172
_exptl_absorpt_correction_T_max 0.7454
_exptl_absorpt_correction_T_min 0.7007
_exptl_absorpt_correction_type multi-scan
_exptl_absorpt_process_details
;
SADABS-2014/5 (Bruker,2014/5) was used for absorption correction.
wR2(int) was 0.0503 before and 0.0454 after correction.
The Ratio of minimum to maximum transmission is 0.9400.
The \l/2 correction factor is 0.00150.
;
_exptl_crystal_colour colourless
_exptl_crystal_colour_primary colourless
_exptl_crystal_density_diffrn 1.353
_exptl_crystal_description prism
_exptl_crystal_F_000 524
_exptl_crystal_size_max 0.38
_exptl_crystal_size_mid 0.38
_exptl_crystal_size_min 0.22
_refine_diff_density_max 0.250
_refine_diff_density_min -0.229
_refine_diff_density_rms 0.025
_refine_ls_extinction_method none
_refine_ls_goodness_of_fit_ref 1.073
_refine_ls_hydrogen_treatment mixed
_refine_ls_matrix_type full
_refine_ls_number_parameters 436
_refine_ls_number_reflns 3922
_refine_ls_number_restraints 53
_refine_ls_restrained_S_all 1.073
_refine_ls_R_factor_all 0.0889
_refine_ls_R_factor_gt 0.0550
_refine_ls_shift/su_max 0.000
_refine_ls_shift/su_mean 0.000
_refine_ls_structure_factor_coef Fsqd
_refine_ls_weighting_details 'w=1/[\s^2^(Fo^2^)+(0.0808P)^2^+0.1641P] where P=(Fo^2^+2Fc^2^)/3'
_refine_ls_weighting_scheme calc
_refine_ls_wR_factor_gt 0.1465
_refine_ls_wR_factor_ref 0.1637
_reflns_Friedel_coverage 0.000
_reflns_number_gt 2626
_reflns_number_total 3922
_reflns_threshold_expression 'I > 2\s(I)'
_cod_data_source_file d0ce01885f2.cif
_cod_data_source_block mcg1930
_cod_depositor_comments 'Adding full bibliography for 7242157--7242159.cif.'
_cod_database_code 7242157
_shelx_shelxl_version_number 2018/3
_shelx_space_group_comment
;
The symmetry employed for this shelxl refinement is uniquely defined
by the following loop, which should always be used as a source of
symmetry information in preference to the above space-group names.
They are only intended as comments.
;
_shelx_estimated_absorpt_t_max 0.963
_shelx_estimated_absorpt_t_min 0.938
_olex2_refinement_description
;
1. Fixed Uiso
 At 1.2 times of:
  All C(H) groups
2. Restrained distances
 C21-C20 \\sim C21-C20B
 with sigma of 0.02
 C16-C19 \\sim C16-C19B
 with sigma of 0.02
 C20-C19 \\sim C20B-C19B
 with sigma of 0.02
 C21-C19 \\sim C21-C19B
 with sigma of 0.04
 C16-C20 \\sim C16-C20B
 with sigma of 0.04
 P1-F3 \\sim P1-F4B
 with sigma of 0.02
 P1-F4 \\sim P1-F1B
 with sigma of 0.02
 P1-F6 \\sim P1-F3B
 with sigma of 0.02
 P1-F5 \\sim P1-F2B
 with sigma of 0.02
 C21-C26 \\sim C21B-C22B
 with sigma of 0.02
 C21-C22 \\sim C21B-C26B
 with sigma of 0.02
 C21-C20 \\sim C21B-C20
 with sigma of 0.02
 C21-C20B \\sim C21B-C20B
 with sigma of 0.02
 C24-C25 \\sim C24B-C23B
 with sigma of 0.02
 C24-C25B \\sim C24B-C25B
 with sigma of 0.02
 C26-C25 \\sim C22B-C23B
 with sigma of 0.02
 C22-C25B \\sim C26B-C25B
 with sigma of 0.02
 C21-C25 \\sim C21B-C23B
 with sigma of 0.04
 C21-C25B \\sim C21B-C25B
 with sigma of 0.04
 C24-C26 \\sim C24B-C22B
 with sigma of 0.04
 C26-C22 \\sim C22B-C26B
 with sigma of 0.04
 C26-C20 \\sim C22B-C20
 with sigma of 0.04
 C26-C20B \\sim C22B-C20B
 with sigma of 0.04
 C25-C25B \\sim C23B-C25B
 with sigma of 0.04
 C22-C20 \\sim C26B-C20
 with sigma of 0.04
 C22-C20B \\sim C26B-C20B
 with sigma of 0.04
 N1-C5 \\sim N1B-C5B
 with sigma of 0.02
 N1-C1 \\sim N1B-C1B
 with sigma of 0.02
 C5-C4 \\sim C5B-C4B
 with sigma of 0.02
 C1-C2 \\sim C1B-C2B
 with sigma of 0.02
 C2-C3 \\sim C2B-C3B
 with sigma of 0.02
 C4-C3 \\sim C4B-C3B
 with sigma of 0.02
 C3-C6 \\sim C3B-C6
 with sigma of 0.02
 C3-C6B \\sim C3B-C6B
 with sigma of 0.02
 N1-C2 \\sim N1B-C2B
 with sigma of 0.04
 N1-C4 \\sim N1B-C4B
 with sigma of 0.04
 C5-C1 \\sim C5B-C1B
 with sigma of 0.04
 C5-C3 \\sim C5B-C3B
 with sigma of 0.04
 C1-C3 \\sim C1B-C3B
 with sigma of 0.04
 C2-C4 \\sim C2B-C4B
 with sigma of 0.04
 C2-C6 \\sim C2B-C6
 with sigma of 0.04
 C2-C6B \\sim C2B-C6B
 with sigma of 0.04
 C4-C6 \\sim C4B-C6
 with sigma of 0.04
 C4-C6B \\sim C4B-C6B
 with sigma of 0.04
 C6B-C3B \\sim C6-C3
 with sigma of 0.02
 N2-C14 \\sim N2B-C18B
 with sigma of 0.02
 N2-C18 \\sim N2B-C14B
 with sigma of 0.02
 C14-C15 \\sim C18B-C17B
 with sigma of 0.02
 C18-C17 \\sim C14B-C15B
 with sigma of 0.02
 C15-C16 \\sim C17B-C16B
 with sigma of 0.02
 C16-C17 \\sim C16B-C15B
 with sigma of 0.02
 C16-C19 \\sim C16B-C19
 with sigma of 0.02
 C16-C19B \\sim C16B-C19B
 with sigma of 0.02
 N2-C15 \\sim N2B-C17B
 with sigma of 0.04
 N2-C17 \\sim N2B-C15B
 with sigma of 0.04
 C14-C18 \\sim C18B-C14B
 with sigma of 0.04
 C14-C16 \\sim C18B-C16B
 with sigma of 0.04
 C18-C16 \\sim C14B-C16B
 with sigma of 0.04
 C15-C17 \\sim C17B-C15B
 with sigma of 0.04
 C15-C19 \\sim C17B-C19
 with sigma of 0.04
 C15-C19B \\sim C17B-C19B
 with sigma of 0.04
 C17-C19 \\sim C15B-C19
 with sigma of 0.04
 C17-C19B \\sim C15B-C19B
 with sigma of 0.04
 C12-C13 \\sim C10B-C9B
 with sigma of 0.02
 C12-C11 \\sim C10B-C11B
 with sigma of 0.02
 C13-C8 \\sim C9B-C8B
 with sigma of 0.02
 C8-C9 \\sim C8B-C13B
 with sigma of 0.02
 C8-C7 \\sim C8B-C7
 with sigma of 0.02
 C8-C7B \\sim C8B-C7B
 with sigma of 0.02
 C9-C10 \\sim C13B-C12B
 with sigma of 0.02
 C10-C11 \\sim C12B-C11B
 with sigma of 0.02
 C12-C8 \\sim C10B-C8B
 with sigma of 0.04
 C12-C10 \\sim C10B-C12B
 with sigma of 0.04
 C13-C9 \\sim C9B-C13B
 with sigma of 0.04
 C13-C11 \\sim C9B-C11B
 with sigma of 0.04
 C13-C7 \\sim C9B-C7
 with sigma of 0.04
 C13-C7B \\sim C9B-C7B
 with sigma of 0.04
 C8-C10 \\sim C8B-C12B
 with sigma of 0.04
 C9-C11 \\sim C13B-C11B
 with sigma of 0.04
 C9-C7 \\sim C13B-C7
 with sigma of 0.04
 C9-C7B \\sim C13B-C7B
 with sigma of 0.04
 C7-C8 \\sim C7B-C8B
 with sigma of 0.02
3. Restrained planarity
 C3B, C2B, C1B, N1B, C5B, C4B
 with sigma of 0.1
4. Uiso/Uaniso restraints and constraints
Uanis(C7) = Uanis(C7B)
Uanis(C6B) = Uanis(C6)
Uanis(C21) = Uanis(C21B)
Uanis(C22) = Uanis(C26B)
Uanis(C22B) = Uanis(C26)
Uanis(C23B) = Uanis(C25)
Uanis(C24B) = Uanis(C24)
Uanis(C23) = Uanis(C25B)
Uanis(C3) = Uanis(C3B)
Uanis(C2) = Uanis(C2B)
Uanis(C1) = Uanis(C1B)
Uanis(N1) = Uanis(N1B)
Uanis(C5) = Uanis(C5B)
Uanis(C4) = Uanis(C4B)
Uanis(C16) = Uanis(C16B)
Uanis(C15B) = Uanis(C17)
Uanis(C18) = Uanis(C14B)
Uanis(N2) = Uanis(N2B)
Uanis(C14) = Uanis(C18B)
Uanis(C15) = Uanis(C17B)
Uanis(C8B) = Uanis(C8)
Uanis(C9B) = Uanis(C13)
Uanis(C10B) = Uanis(C12)
Uanis(C11B) = Uanis(C11)
Uanis(C12B) = Uanis(C10)
Uanis(C13B) = Uanis(C9)
5. Others
 Sof(C20B)=Sof(H20B)=Sof(C19B)=Sof(H19B)=1-FVAR(1)
 Sof(C20)=Sof(H20)=Sof(C19)=Sof(H19)=FVAR(1)
 Sof(F4B)=Sof(F1B)=Sof(F3B)=Sof(F2B)=1-FVAR(2)
 Sof(F4)=Sof(F6)=Sof(F5)=Sof(F3)=FVAR(2)
 Sof(C6B)=Sof(H6B)=Sof(C7B)=Sof(H7B)=1-FVAR(3)
 Sof(C6)=Sof(H6)=Sof(C7)=Sof(H7)=FVAR(3)
 Sof(C21B)=Sof(C26B)=Sof(H26B)=Sof(C24B)=Sof(H24B)=Sof(C23B)=Sof(H23B)=
 Sof(C22B)=Sof(H22B)=1-FVAR(4)
 Sof(C21)=Sof(C22)=Sof(H22)=Sof(C24)=Sof(H24)=Sof(C25)=Sof(H25)=Sof(C26)=
 Sof(H26)=FVAR(4)
 Sof(C25B)=Sof(H25B)=1-FVAR(5)
 Sof(C23)=Sof(H23)=FVAR(5)
 Sof(C3B)=Sof(C2B)=Sof(H2B)=Sof(C1B)=Sof(H1B)=Sof(N1B)=Sof(C5B)=Sof(H5B)=
 Sof(C4B)=Sof(H4B)=1-FVAR(6)
 Sof(N1)=Sof(C5)=Sof(H5)=Sof(C1)=Sof(H1A)=Sof(C2)=Sof(H2)=Sof(C4)=Sof(H4)=
 Sof(C3)=FVAR(6)
 Sof(C16B)=Sof(C17B)=Sof(H17B)=Sof(C18B)=Sof(H18B)=Sof(N2B)=Sof(C14B)=
 Sof(H14B)=Sof(C15B)=Sof(H15B)=1-FVAR(7)
 Sof(N2)=Sof(C14)=Sof(H14)=Sof(C18)=Sof(H18)=Sof(C15)=Sof(H15)=Sof(C16)=
 Sof(C17)=Sof(H17)=FVAR(7)
 Sof(C8B)=Sof(C9B)=Sof(H9B)=Sof(C10B)=Sof(H10B)=Sof(C11B)=Sof(H11B)=Sof(C12B)=
 Sof(H12B)=Sof(C13B)=Sof(H13B)=1-FVAR(8)
 Sof(C12)=Sof(H12)=Sof(C13)=Sof(H13)=Sof(C8)=Sof(C9)=Sof(H9)=Sof(C10)=Sof(H10)=
 Sof(C11)=Sof(H11)=FVAR(8)
6.a Aromatic/amide H refined with riding coordinates:
 C22(H22), C23(H23), C24(H24), C25(H25), C26(H26), C14(H14), C18(H18),
 C15(H15), C17(H17), C25B(H25B), C20(H20), C19(H19), C20B(H20B), C19B(H19B),
 C5(H5), C1(H1A), C2(H2), C12(H12), C13(H13), C9(H9), C10(H10), C11(H11),
 C4(H4), C6(H6), C7(H7), C6B(H6B), C7B(H7B), C26B(H26B), C24B(H24B), C23B(H23B),
  C22B(H22B), C2B(H2B), C1B(H1B), C5B(H5B), C4B(H4B), C17B(H17B), C18B(H18B),
 C14B(H14B), C15B(H15B), C9B(H9B), C10B(H10B), C11B(H11B), C12B(H12B),
 C13B(H13B)
6.b Fitted hexagon refined as free rotating group:
 C21(C22,C23,C24,C25,C26), C12(C13,C8,C9,C10,C11)
;
_olex2_submission_special_instructions 'No special instructions were received'

loop_
_space_group_symop_operation_xyz
'x, y, z'
'-x, -y, -z'

loop_
_atom_site_label
_atom_site_type_symbol
_atom_site_fract_x
_atom_site_fract_y
_atom_site_fract_z
_atom_site_U_iso_or_equiv
_atom_site_adp_type
_atom_site_occupancy
_atom_site_site_symmetry_order
_atom_site_calc_flag
_atom_site_refinement_flags_posn
_atom_site_refinement_flags_adp
_atom_site_refinement_flags_occupancy
_atom_site_disorder_assembly
_atom_site_disorder_group
P1 P -0.28854(8) 0.64769(8) 0.72200(6) 0.0972(3) Uani 1 1 d D . . . .
F1 F -0.2895(2) 0.59971(18) 0.59646(15) 0.1371(8) Uani 1 1 d . . . . .
F2 F -0.2893(3) 0.6964(2) 0.84792(18) 0.1690(9) Uani 1 1 d . . . . .
F4 F -0.4033(10) 0.6035(11) 0.7849(9) 0.246(6) Uani 0.623(12) 1 d D . P A 1
F6 F -0.1582(5) 0.6710(13) 0.6645(8) 0.240(5) Uani 0.623(12) 1 d D . P A 1
F5 F -0.2200(16) 0.5061(7) 0.7588(8) 0.236(5) Uani 0.623(12) 1 d D . P A 1
F3 F -0.3704(8) 0.7829(5) 0.6860(7) 0.129(2) Uani 0.623(12) 1 d D . P A 1
F4B F -0.1907(17) 0.7238(14) 0.6578(8) 0.196(7) Uani 0.377(12) 1 d D . P A 2
F1B F -0.415(2) 0.7591(18) 0.720(2) 0.248(10) Uani 0.377(12) 1 d D . P A 2
F3B F -0.1666(8) 0.5309(13) 0.7374(12) 0.191(6) Uani 0.377(12) 1 d D . P A 2
F2B F -0.4088(19) 0.606(2) 0.7825(8) 0.240(12) Uani 0.377(12) 1 d D . P A 2
N2 N 0.3979(19) 0.698(2) 0.4101(15) 0.080(3) Uani 0.513(8) 1 d D . P B 1
C21 C -0.143(2) 1.027(3) 0.810(3) 0.0970(9) Uani 0.17(2) 1 d D . P B 1
C22 C -0.254(3) 0.991(3) 0.811(3) 0.1242(18) Uani 0.17(2) 1 d DG . P B 1
H22 H -0.246747 0.929892 0.757496 0.149 Uiso 0.17(2) 1 calc R . P B 1
C23 C -0.375(2) 1.046(4) 0.893(3) 0.139(2) Uani 0.148(16) 1 d G . P B 1
H23 H -0.449646 1.022406 0.894010 0.167 Uiso 0.148(16) 1 calc R . P B 1
C24 C -0.386(3) 1.137(3) 0.973(3) 0.119(2) Uani 0.17(2) 1 d DG . P B 1
H24 H -0.467232 1.174510 1.028190 0.143 Uiso 0.17(2) 1 calc R . P B 1
C25 C -0.275(4) 1.173(2) 0.972(3) 0.1229(19) Uani 0.17(2) 1 d DG . P B 1
H25 H -0.281920 1.234102 1.025856 0.147 Uiso 0.17(2) 1 calc R . P B 1
C26 C -0.153(3) 1.118(3) 0.890(4) 0.113(2) Uani 0.17(2) 1 d DG . P B 1
H26 H -0.079019 1.141589 0.889343 0.136 Uiso 0.17(2) 1 calc R . P B 1
C14 C 0.278(2) 0.704(4) 0.392(3) 0.097(3) Uani 0.513(8) 1 d D . P B 1
H14 H 0.276675 0.661629 0.326292 0.117 Uiso 0.513(8) 1 calc R . P B 1
C18 C 0.3953(15) 0.738(4) 0.518(3) 0.097(2) Uani 0.513(8) 1 d D . P B 1
H18 H 0.475163 0.713731 0.545235 0.117 Uiso 0.513(8) 1 calc R . P B 1
C15 C 0.1570(15) 0.770(2) 0.4670(15) 0.093(2) Uani 0.513(8) 1 d D . P B 1
H15 H 0.076114 0.777370 0.447557 0.112 Uiso 0.513(8) 1 calc R . P B 1
C16 C 0.1555(10) 0.8253(10) 0.5704(10) 0.0704(17) Uani 0.513(8) 1 d D . P B 1
C17 C 0.2780(14) 0.814(2) 0.5906(16) 0.087(2) Uani 0.513(8) 1 d D . P B 1
H17 H 0.282168 0.858862 0.653754 0.104 Uiso 0.513(8) 1 calc R . P B 1
C25B C -0.3831(5) 1.1170(8) 0.8965(6) 0.139(2) Uani 0.852(16) 1 d D . P B 2
H25B H -0.471196 1.127605 0.893151 0.167 Uiso 0.852(16) 1 calc R . P B 2
C20 C 0.0012(12) 0.9586(7) 0.7416(7) 0.088(2) Uani 0.511(11) 1 d D . P B 1
H20 H 0.073885 0.962563 0.768908 0.105 Uiso 0.511(11) 1 calc R . P B 1
C19 C 0.0217(11) 0.8949(6) 0.6448(7) 0.090(2) Uani 0.511(11) 1 d D . P B 1
H19 H -0.053790 0.893091 0.620755 0.108 Uiso 0.511(11) 1 calc R . P B 1
C20B C -0.0533(7) 0.9431(8) 0.7128(9) 0.081(2) Uani 0.489(11) 1 d D . P B 2
H20B H -0.088794 0.908997 0.662969 0.097 Uiso 0.489(11) 1 calc R . P B 2
C19B C 0.0777(7) 0.9188(7) 0.6922(9) 0.081(2) Uani 0.489(11) 1 d D . P B 2
H19B H 0.105529 0.957440 0.744869 0.097 Uiso 0.489(11) 1 calc R . P B 2
N1 N 0.6360(7) 0.5544(8) 0.2704(6) 0.0861(14) Uani 0.84(3) 1 d D . P C 1
C5 C 0.7491(7) 0.5003(7) 0.3104(5) 0.0828(14) Uani 0.84(3) 1 d D . P C 1
H5 H 0.748684 0.511711 0.390478 0.099 Uiso 0.84(3) 1 calc R . P C 1
C1 C 0.6373(9) 0.5420(6) 0.1548(5) 0.0989(14) Uani 0.84(3) 1 d D . P C 1
H1A H 0.558124 0.581111 0.127298 0.119 Uiso 0.84(3) 1 calc R . P C 1
C2 C 0.7507(11) 0.4738(6) 0.0758(3) 0.0884(18) Uani 0.84(3) 1 d D . P C 1
H2 H 0.748625 0.467650 -0.004695 0.106 Uiso 0.84(3) 1 calc R . P C 1
C12 C 1.2553(10) 0.1718(9) -0.3708(6) 0.106(3) Uani 0.606(12) 1 d D . P C 1
H12 H 1.259562 0.182542 -0.453743 0.127 Uiso 0.606(12) 1 calc R . P C 1
C13 C 1.1446(10) 0.2487(12) -0.2892(9) 0.100(2) Uani 0.606(12) 1 d DG . P C 1
H13 H 1.074822 0.310913 -0.317633 0.120 Uiso 0.606(12) 1 calc R . P C 1
C8 C 1.1382(12) 0.2326(12) -0.1652(8) 0.0790(15) Uani 0.606(12) 1 d DG . P C 1
C9 C 1.2426(13) 0.1396(10) -0.1227(5) 0.0892(19) Uani 0.606(12) 1 d DG . P C 1
H9 H 1.238299 0.128847 -0.039731 0.107 Uiso 0.606(12) 1 calc R . P C 1
C10 C 1.3532(9) 0.0627(9) -0.2043(7) 0.1003(18) Uani 0.606(12) 1 d DG . P C 1
H10 H 1.423040 0.000475 -0.175839 0.120 Uiso 0.606(12) 1 calc R . P C 1
C11 C 1.3596(8) 0.0788(8) -0.3283(6) 0.101(2) Uani 0.606(12) 1 d DG . P C 1
H11 H 1.433673 0.027321 -0.382845 0.121 Uiso 0.606(12) 1 calc R . P C 1
C4 C 0.8657(6) 0.4283(6) 0.2360(7) 0.0762(11) Uani 0.84(3) 1 d D . P C 1
H4 H 0.942660 0.389232 0.266704 0.091 Uiso 0.84(3) 1 calc R . P C 1
C3 C 0.8705(8) 0.4128(5) 0.1150(5) 0.0663(15) Uani 0.84(3) 1 d D . P C 1
C6 C 0.9945(3) 0.3345(3) 0.0348(3) 0.0745(9) Uani 0.878(5) 1 d D . P C 1
H6 H 1.067280 0.289583 0.069561 0.089 Uiso 0.878(5) 1 calc R . P C 1
C7 C 1.0112(3) 0.3227(3) -0.0835(3) 0.0801(9) Uani 0.878(5) 1 d D . P C 1
H7 H 0.941139 0.372471 -0.119682 0.096 Uiso 0.878(5) 1 calc R . P C 1
C6B C 0.932(2) 0.380(2) -0.016(2) 0.0745(9) Uani 0.122(5) 1 d D . P C 2
H6B H 0.905128 0.410803 -0.087946 0.089 Uiso 0.122(5) 1 calc R . P C 2
C7B C 1.045(3) 0.300(3) -0.033(2) 0.0801(9) Uani 0.122(5) 1 d D . P C 2
H7B H 1.085986 0.265959 0.031072 0.096 Uiso 0.122(5) 1 calc R . P C 2
C21B C -0.1445(6) 1.0252(7) 0.8158(8) 0.0970(9) Uani 0.83(2) 1 d D . P B 2
C26B C -0.2776(7) 1.0427(9) 0.8137(5) 0.1242(18) Uani 0.83(2) 1 d D . P B 2
H26B H -0.294645 1.002610 0.754446 0.149 Uiso 0.83(2) 1 calc R . P B 2
C24B C -0.3603(7) 1.1759(8) 0.9841(6) 0.119(2) Uani 0.83(2) 1 d D . P B 2
H24B H -0.432697 1.228341 1.039350 0.143 Uiso 0.83(2) 1 calc R . P B 2
C23B C -0.2328(9) 1.1582(6) 0.9909(7) 0.1229(19) Uani 0.83(2) 1 d D . P B 2
H23B H -0.217168 1.196610 1.052232 0.147 Uiso 0.83(2) 1 calc R . P B 2
C22B C -0.1252(6) 1.0832(8) 0.9069(8) 0.113(2) Uani 0.83(2) 1 d D . P B 2
H22B H -0.037658 1.071865 0.912463 0.136 Uiso 0.83(2) 1 calc R . P B 2
C3B C 0.827(4) 0.439(3) 0.090(2) 0.0663(15) Uani 0.16(3) 1 d D . P C 2
C2B C 0.698(4) 0.501(3) 0.074(2) 0.0884(18) Uani 0.16(3) 1 d D . P C 2
H2B H 0.682394 0.507075 -0.003900 0.106 Uiso 0.16(3) 1 calc R . P C 2
C1B C 0.593(3) 0.552(3) 0.166(3) 0.0989(14) Uani 0.16(3) 1 d D . P C 2
H1B H 0.506573 0.592192 0.151343 0.119 Uiso 0.16(3) 1 calc R . P C 2
N1B N 0.612(4) 0.546(5) 0.279(3) 0.0861(14) Uani 0.16(3) 1 d D . P C 2
C5B C 0.735(4) 0.480(4) 0.298(3) 0.0828(14) Uani 0.16(3) 1 d D . P C 2
H5B H 0.745422 0.466343 0.377126 0.099 Uiso 0.16(3) 1 calc R . P C 2
C4B C 0.847(3) 0.432(3) 0.205(3) 0.0762(11) Uani 0.16(3) 1 d D . P C 2
H4B H 0.932431 0.395700 0.221040 0.091 Uiso 0.16(3) 1 calc R . P C 2
C16B C 0.1871(11) 0.8394(11) 0.5980(11) 0.0704(17) Uani 0.487(8) 1 d D . P B 2
C17B C 0.1644(17) 0.789(2) 0.5035(16) 0.093(2) Uani 0.487(8) 1 d D . P B 2
H17B H 0.076794 0.806651 0.494061 0.112 Uiso 0.487(8) 1 calc R . P B 2
C18B C 0.273(2) 0.711(4) 0.423(3) 0.097(3) Uani 0.487(8) 1 d D . P B 2
H18B H 0.256163 0.681881 0.355921 0.117 Uiso 0.487(8) 1 calc R . P B 2
N2B N 0.401(2) 0.674(2) 0.4350(17) 0.080(3) Uani 0.487(8) 1 d D . P B 2
C14B C 0.4202(16) 0.737(4) 0.519(3) 0.097(2) Uani 0.487(8) 1 d D . P B 2
H14B H 0.507203 0.736100 0.515401 0.117 Uiso 0.487(8) 1 calc R . P B 2
C15B C 0.3171(13) 0.804(2) 0.6090(17) 0.087(2) Uani 0.487(8) 1 d D . P B 2
H15B H 0.335964 0.825533 0.678179 0.104 Uiso 0.487(8) 1 calc R . P B 2
H1 H 0.546(4) 0.599(4) 0.325(3) 0.163(14) Uiso 1 1 d . . . D 1
C8B C 1.119(2) 0.257(2) -0.1653(13) 0.0790(15) Uani 0.394(12) 1 d D . P C 2
C9B C 1.1018(19) 0.2659(19) -0.2857(16) 0.100(2) Uani 0.394(12) 1 d D . P C 2
H9B H 1.019719 0.318723 -0.301939 0.120 Uiso 0.394(12) 1 calc R . P C 2
C10B C 1.1991(16) 0.2006(16) -0.3778(14) 0.106(3) Uani 0.394(12) 1 d D . P C 2
H10B H 1.185077 0.209530 -0.456281 0.127 Uiso 0.394(12) 1 calc R . P C 2
C11B C 1.3160(13) 0.1230(14) -0.3542(12) 0.101(2) Uani 0.394(12) 1 d D . P C 2
H11B H 1.385670 0.082570 -0.418366 0.121 Uiso 0.394(12) 1 calc R . P C 2
C12B C 1.3367(16) 0.1010(13) -0.2405(13) 0.1003(18) Uani 0.394(12) 1 d D . P C 2
H12B H 1.415872 0.039718 -0.226246 0.120 Uiso 0.394(12) 1 calc R . P C 2
C13B C 1.241(2) 0.1689(17) -0.1465(11) 0.0892(19) Uani 0.394(12) 1 d D . P C 2
H13B H 1.257771 0.156076 -0.068784 0.107 Uiso 0.394(12) 1 calc R . P C 2

loop_
_atom_site_aniso_label
_atom_site_aniso_U_11
_atom_site_aniso_U_22
_atom_site_aniso_U_33
_atom_site_aniso_U_23
_atom_site_aniso_U_13
_atom_site_aniso_U_12
P1 0.0996(6) 0.1040(6) 0.0843(5) -0.0064(4) -0.0322(4) -0.0206(5)
F1 0.1770(19) 0.1247(14) 0.0947(11) -0.0298(10) -0.0466(11) -0.0143(12)
F2 0.240(3) 0.184(2) 0.1124(14) -0.0123(13) -0.0776(15) -0.0800(19)
F4 0.192(8) 0.236(9) 0.302(11) 0.015(7) 0.018(6) -0.116(7)
F6 0.067(3) 0.383(12) 0.249(8) -0.020(7) -0.014(3) -0.061(4)
F5 0.414(13) 0.112(3) 0.157(5) -0.001(3) -0.164(7) 0.010(6)
F3 0.165(7) 0.079(2) 0.134(3) -0.001(2) -0.056(3) -0.014(3)
F4B 0.34(2) 0.241(10) 0.117(5) 0.039(5) -0.057(7) -0.244(13)
F1B 0.153(10) 0.255(17) 0.267(17) -0.166(13) -0.130(10) 0.115(10)
F3B 0.071(5) 0.205(12) 0.233(10) 0.067(7) -0.047(4) 0.022(4)
F2B 0.34(2) 0.40(3) 0.090(5) -0.089(9) 0.062(8) -0.32(2)
N2 0.0802(17) 0.069(7) 0.075(6) 0.005(5) -0.012(3) -0.010(3)
C21 0.094(2) 0.0697(15) 0.107(2) -0.0072(15) 0.0041(16) -0.0194(14)
C22 0.108(4) 0.111(5) 0.141(3) -0.031(3) -0.028(3) -0.014(4)
C23 0.077(2) 0.138(7) 0.186(5) -0.032(4) -0.024(3) -0.013(3)
C24 0.090(3) 0.093(4) 0.149(3) -0.022(3) 0.014(2) -0.021(3)
C25 0.124(4) 0.105(3) 0.137(4) -0.032(3) -0.004(3) -0.045(3)
C26 0.079(3) 0.087(4) 0.163(4) -0.016(3) 0.002(3) -0.031(3)
C14 0.102(3) 0.108(4) 0.082(11) -0.018(7) -0.033(5) -0.023(2)
C18 0.063(5) 0.116(2) 0.113(2) -0.0181(18) -0.015(5) -0.029(6)
C15 0.072(3) 0.115(6) 0.098(9) -0.004(5) -0.040(4) -0.022(3)
C16 0.062(5) 0.067(3) 0.088(5) -0.010(3) -0.023(3) -0.022(2)
C17 0.075(7) 0.100(4) 0.095(5) -0.021(4) -0.028(4) -0.030(6)
C25B 0.077(2) 0.138(7) 0.186(5) -0.032(4) -0.024(3) -0.013(3)
C20 0.062(6) 0.077(4) 0.121(6) -0.011(4) -0.012(5) -0.023(4)
C19 0.075(5) 0.092(4) 0.109(5) -0.007(4) -0.029(5) -0.026(4)
C20B 0.072(5) 0.072(4) 0.096(6) 0.002(4) -0.020(5) -0.022(4)
C19B 0.060(4) 0.077(4) 0.098(5) -0.012(3) -0.006(4) -0.016(3)
N1 0.080(3) 0.0740(18) 0.0860(18) -0.0092(14) 0.0028(18) -0.015(2)
C5 0.098(3) 0.076(3) 0.0712(19) -0.0103(15) -0.0104(16) -0.0287(18)
C1 0.074(4) 0.095(2) 0.107(3) -0.006(2) -0.023(3) -0.001(3)
C2 0.079(5) 0.093(3) 0.0756(17) -0.0054(17) -0.022(2) -0.004(3)
C12 0.115(9) 0.107(6) 0.084(2) -0.015(3) 0.008(5) -0.038(6)
C13 0.105(7) 0.091(4) 0.095(2) 0.000(2) -0.006(4) -0.034(4)
C8 0.086(4) 0.058(5) 0.0821(16) -0.010(2) 0.0097(18) -0.026(3)
C9 0.093(2) 0.078(5) 0.083(3) 0.003(3) 0.002(3) -0.027(3)
C10 0.091(3) 0.078(5) 0.105(5) 0.000(3) 0.002(3) -0.012(3)
C11 0.096(5) 0.080(5) 0.099(4) -0.017(4) 0.019(4) -0.019(4)
C4 0.074(2) 0.0766(15) 0.075(3) -0.005(2) -0.0179(16) -0.0195(16)
C3 0.069(3) 0.0587(19) 0.067(2) 0.0020(16) -0.012(2) -0.0196(19)
C6 0.0711(18) 0.0727(17) 0.0758(19) -0.0028(14) -0.0127(14) -0.0214(14)
C7 0.087(2) 0.0716(18) 0.074(2) 0.0004(15) -0.0085(14) -0.0238(15)
C6B 0.0711(18) 0.0727(17) 0.0758(19) -0.0028(14) -0.0127(14) -0.0214(14)
C7B 0.087(2) 0.0716(18) 0.074(2) 0.0004(15) -0.0085(14) -0.0238(15)
C21B 0.094(2) 0.0697(15) 0.107(2) -0.0072(15) 0.0041(16) -0.0194(14)
C26B 0.108(4) 0.111(5) 0.141(3) -0.031(3) -0.028(3) -0.014(4)
C24B 0.090(3) 0.093(4) 0.149(3) -0.022(3) 0.014(2) -0.021(3)
C23B 0.124(4) 0.105(3) 0.137(4) -0.032(3) -0.004(3) -0.045(3)
C22B 0.079(3) 0.087(4) 0.163(4) -0.016(3) 0.002(3) -0.031(3)
C3B 0.069(3) 0.0587(19) 0.067(2) 0.0020(16) -0.012(2) -0.0196(19)
C2B 0.079(5) 0.093(3) 0.0756(17) -0.0054(17) -0.022(2) -0.004(3)
C1B 0.074(4) 0.095(2) 0.107(3) -0.006(2) -0.023(3) -0.001(3)
N1B 0.080(3) 0.0740(18) 0.0860(18) -0.0092(14) 0.0028(18) -0.015(2)
C5B 0.098(3) 0.076(3) 0.0712(19) -0.0103(15) -0.0104(16) -0.0287(18)
C4B 0.074(2) 0.0766(15) 0.075(3) -0.005(2) -0.0179(16) -0.0195(16)
C16B 0.062(5) 0.067(3) 0.088(5) -0.010(3) -0.023(3) -0.022(2)
C17B 0.072(3) 0.115(6) 0.098(9) -0.004(5) -0.040(4) -0.022(3)
C18B 0.102(3) 0.108(4) 0.082(11) -0.018(7) -0.033(5) -0.023(2)
N2B 0.0802(17) 0.069(7) 0.075(6) 0.005(5) -0.012(3) -0.010(3)
C14B 0.063(5) 0.116(2) 0.113(2) -0.0181(18) -0.015(5) -0.029(6)
C15B 0.075(7) 0.100(4) 0.095(5) -0.021(4) -0.028(4) -0.030(6)
C8B 0.086(4) 0.058(5) 0.0821(16) -0.010(2) 0.0097(18) -0.026(3)
C9B 0.105(7) 0.091(4) 0.095(2) 0.000(2) -0.006(4) -0.034(4)
C10B 0.115(9) 0.107(6) 0.084(2) -0.015(3) 0.008(5) -0.038(6)
C11B 0.096(5) 0.080(5) 0.099(4) -0.017(4) 0.019(4) -0.019(4)
C12B 0.091(3) 0.078(5) 0.105(5) 0.000(3) 0.002(3) -0.012(3)
C13B 0.093(2) 0.078(5) 0.083(3) 0.003(3) 0.002(3) -0.027(3)

loop_
_atom_type_symbol
_atom_type_description
_atom_type_scat_dispersion_real
_atom_type_scat_dispersion_imag
_atom_type_scat_source
C C 0.0033 0.0016 'International Tables Vol C Tables 4.2.6.8 and 6.1.1.4'
H H 0.0000 0.0000 'International Tables Vol C Tables 4.2.6.8 and 6.1.1.4'
F F 0.0171 0.0103 'International Tables Vol C Tables 4.2.6.8 and 6.1.1.4'
N N 0.0061 0.0033 'International Tables Vol C Tables 4.2.6.8 and 6.1.1.4'
P P 0.1023 0.0942 'International Tables Vol C Tables 4.2.6.8 and 6.1.1.4'

loop_
_geom_angle_atom_site_label_1
_geom_angle_atom_site_label_2
_geom_angle_atom_site_label_3
_geom_angle
_geom_angle_site_symmetry_1
_geom_angle_site_symmetry_3
_geom_angle_publ_flag
F1 P1 F2 179.36(13) . . ?
F1 P1 F4B 91.7(3) . . ?
F2 P1 F4B 88.6(3) . . ?
F4 P1 F1 91.1(4) . . ?
F4 P1 F2 88.4(4) . . ?
F4 P1 F6 170.6(7) . . ?
F4 P1 F5 75.5(9) . . ?
F4 P1 F3 98.5(6) . . ?
F6 P1 F1 89.4(3) . . ?
F6 P1 F2 91.1(3) . . ?
F6 P1 F5 95.1(6) . . ?
F6 P1 F3 90.9(5) . . ?
F5 P1 F1 88.8(2) . . ?
F5 P1 F2 91.5(2) . . ?
F3 P1 F1 88.5(3) . . ?
F3 P1 F2 91.1(3) . . ?
F3 P1 F5 173.4(6) . . ?
F1B P1 F1 91.8(6) . . ?
F1B P1 F2 87.6(6) . . ?
F1B P1 F4B 94.5(10) . . ?
F1B P1 F3B 173.9(11) . . ?
F1B P1 F2B 71.8(13) . . ?
F3B P1 F1 92.2(5) . . ?
F3B P1 F2 88.4(5) . . ?
F3B P1 F4B 90.0(7) . . ?
F2B P1 F1 89.8(3) . . ?
F2B P1 F2 89.8(3) . . ?
F2B P1 F4B 166.3(10) . . ?
F2B P1 F3B 103.6(10) . . ?
C18 N2 C14 115.5(13) . . ?
C22 C21 C26 120.0 . . ?
C22 C21 C20 125(2) . . ?
C26 C21 C20 114(2) . . ?
C21 C22 H22 120.0 . . ?
C21 C22 C23 120.0 . . ?
C23 C22 H22 120.0 . . ?
C22 C23 H23 120.0 . . ?
C24 C23 C22 120.0 . . ?
C24 C23 H23 120.0 . . ?
C23 C24 H24 120.0 . . ?
C23 C24 C25 120.0 . . ?
C25 C24 H24 120.0 . . ?
C24 C25 H25 120.0 . . ?
C24 C25 C26 120.0 . . ?
C26 C25 H25 120.0 . . ?
C21 C26 H26 120.0 . . ?
C25 C26 C21 120.0 . . ?
C25 C26 H26 120.0 . . ?
N2 C14 H14 118.6 . . ?
N2 C14 C15 122.9(12) . . ?
C15 C14 H14 118.6 . . ?
N2 C18 H18 119.1 . . ?
N2 C18 C17 121.9(15) . . ?
C17 C18 H18 119.1 . . ?
C14 C15 H15 120.0 . . ?
C16 C15 C14 120.1(10) . . ?
C16 C15 H15 120.0 . . ?
C15 C16 C19 116.5(11) . . ?
C17 C16 C15 116.5(10) . . ?
C17 C16 C19 126.9(10) . . ?
C18 C17 H17 119.7 . . ?
C16 C17 C18 120.5(11) . . ?
C16 C17 H17 119.7 . . ?
C26B C25B H25B 119.9 . . ?
C24B C25B H25B 119.9 . . ?
C24B C25B C26B 120.2(5) . . ?
C21 C20 H20 120.3 . . ?
C19 C20 C21 119.4(19) . . ?
C19 C20 H20 120.3 . . ?
C16 C19 H19 117.6 . . ?
C20 C19 C16 124.9(12) . . ?
C20 C19 H19 117.6 . . ?
C19B C20B H20B 120.1 . . ?
C19B C20B C21B 119.9(12) . . ?
C21B C20B H20B 120.1 . . ?
C20B C19B H19B 115.2 . . ?
C20B C19B C16B 129.7(11) . . ?
C16B C19B H19B 115.2 . . ?
C5 N1 H1 123(2) . . ?
C1 N1 C5 119.6(4) . . ?
C1 N1 H1 117(2) . . ?
N1 C5 H5 119.4 . . ?
N1 C5 C4 121.2(4) . . ?
C4 C5 H5 119.4 . . ?
N1 C1 H1A 119.1 . . ?
N1 C1 C2 121.9(4) . . ?
C2 C1 H1A 119.1 . . ?
C1 C2 H2 119.9 . . ?
C1 C2 C3 120.3(3) . . ?
C3 C2 H2 119.9 . . ?
C13 C12 H12 120.0 . . ?
C13 C12 C11 120.0 . . ?
C11 C12 H12 120.0 . . ?
C12 C13 H13 120.0 . . ?
C8 C13 C12 120.0 . . ?
C8 C13 H13 120.0 . . ?
C13 C8 C9 120.0 . . ?
C13 C8 C7 115.5(7) . . ?
C9 C8 C7 124.5(7) . . ?
C8 C9 H9 120.0 . . ?
C10 C9 C8 120.0 . . ?
C10 C9 H9 120.0 . . ?
C9 C10 H10 120.0 . . ?
C9 C10 C11 120.0 . . ?
C11 C10 H10 120.0 . . ?
C12 C11 H11 120.0 . . ?
C10 C11 C12 120.0 . . ?
C10 C11 H11 120.0 . . ?
C5 C4 H4 119.7 . . ?
C5 C4 C3 120.7(3) . . ?
C3 C4 H4 119.7 . . ?
C2 C3 C6 122.5(7) . . ?
C4 C3 C2 116.3(3) . . ?
C4 C3 C6 121.1(6) . . ?
C3 C6 H6 117.5 . . ?
C7 C6 C3 125.1(5) . . ?
C7 C6 H6 117.5 . . ?
C8 C7 H7 117.7 . . ?
C6 C7 C8 124.6(6) . . ?
C6 C7 H7 117.7 . . ?
C7B C6B H6B 111.8 . . ?
C7B C6B C3B 136(3) . . ?
C3B C6B H6B 111.8 . . ?
C6B C7B H7B 120.5 . . ?
C6B C7B C8B 119(3) . . ?
C8B C7B H7B 120.5 . . ?
C26B C21B C20B 108.7(7) . . ?
C22B C21B C20B 134.5(7) . . ?
C22B C21B C26B 116.8(4) . . ?
C25B C26B C21B 121.4(5) . . ?
C25B C26B H26B 119.3 . . ?
C21B C26B H26B 119.3 . . ?
C25B C24B H24B 120.0 . . ?
C23B C24B C25B 120.0(4) . . ?
C23B C24B H24B 120.0 . . ?
C24B C23B H23B 120.0 . . ?
C24B C23B C22B 120.1(4) . . ?
C22B C23B H23B 120.0 . . ?
C21B C22B C23B 121.5(4) . . ?
C21B C22B H22B 119.3 . . ?
C23B C22B H22B 119.3 . . ?
C2B C3B C6B 118(3) . . ?
C4B C3B C6B 125(3) . . ?
C4B C3B C2B 117.4(17) . . ?
C3B C2B H2B 118.6 . . ?
C1B C2B C3B 122.8(19) . . ?
C1B C2B H2B 118.6 . . ?
C2B C1B H1B 120.1 . . ?
C2B C1B N1B 120(2) . . ?
N1B C1B H1B 120.1 . . ?
C5B N1B C1B 118(2) . . ?
N1B C5B H5B 118.2 . . ?
N1B C5B C4B 124(2) . . ?
C4B C5B H5B 118.2 . . ?
C3B C4B C5B 117.7(19) . . ?
C3B C4B H4B 121.2 . . ?
C5B C4B H4B 121.2 . . ?
C17B C16B C19B 123.3(11) . . ?
C15B C16B C19B 119.5(11) . . ?
C15B C16B C17B 116.9(10) . . ?
C16B C17B H17B 120.4 . . ?
C16B C17B C18B 119.3(11) . . ?
C18B C17B H17B 120.4 . . ?
C17B C18B H18B 118.2 . . ?
N2B C18B C17B 123.6(12) . . ?
N2B C18B H18B 118.2 . . ?
C14B N2B C18B 114.7(14) . . ?
N2B C14B H14B 118.8 . . ?
N2B C14B C15B 122.5(15) . . ?
C15B C14B H14B 118.8 . . ?
C16B C15B C14B 120.2(12) . . ?
C16B C15B H15B 119.9 . . ?
C14B C15B H15B 119.9 . . ?
C9B C8B C7B 143.4(18) . . ?
C13B C8B C7B 101.1(17) . . ?
C13B C8B C9B 115.1(7) . . ?
C8B C9B H9B 118.6 . . ?
C10B C9B C8B 122.8(11) . . ?
C10B C9B H9B 118.6 . . ?
C9B C10B H10B 120.7 . . ?
C11B C10B C9B 118.6(11) . . ?
C11B C10B H10B 120.7 . . ?
C10B C11B H11B 118.8 . . ?
C10B C11B C12B 122.3(10) . . ?
C12B C11B H11B 118.8 . . ?
C11B C12B H12B 120.1 . . ?
C11B C12B C13B 119.8(9) . . ?
C13B C12B H12B 120.1 . . ?
C8B C13B H13B 119.5 . . ?
C12B C13B C8B 120.9(9) . . ?
C12B C13B H13B 119.5 . . ?

loop_
_geom_bond_atom_site_label_1
_geom_bond_atom_site_label_2
_geom_bond_distance
_geom_bond_site_symmetry_2
_geom_bond_publ_flag
P1 F1 1.5755(17) . ?
P1 F2 1.5766(19) . ?
P1 F4 1.493(8) . ?
P1 F6 1.506(7) . ?
P1 F5 1.556(6) . ?
P1 F3 1.532(5) . ?
P1 F4B 1.584(7) . ?
P1 F1B 1.496(11) . ?
P1 F3B 1.529(8) . ?
P1 F2B 1.524(9) . ?
N2 C14 1.343(12) . ?
N2 C18 1.338(13) . ?
C21 C22 1.3900 . ?
C21 C26 1.3900 . ?
C21 C20 1.52(2) . ?
C22 H22 0.9300 . ?
C22 C23 1.3900 . ?
C23 H23 0.9300 . ?
C23 C24 1.3900 . ?
C24 H24 0.9300 . ?
C24 C25 1.3900 . ?
C25 H25 0.9300 . ?
C25 C26 1.3900 . ?
C26 H26 0.9300 . ?
C14 H14 0.9300 . ?
C14 C15 1.376(11) . ?
C18 H18 0.9300 . ?
C18 C17 1.375(11) . ?
C15 H15 0.9300 . ?
C15 C16 1.373(9) . ?
C16 C17 1.364(9) . ?
C16 C19 1.473(14) . ?
C17 H17 0.9300 . ?
C25B H25B 0.9300 . ?
C25B C26B 1.361(8) . ?
C25B C24B 1.358(10) . ?
C20 H20 0.9300 . ?
C20 C19 1.300(11) . ?
C19 H19 0.9300 . ?
C20B H20B 0.9300 . ?
C20B C19B 1.314(11) . ?
C20B C21B 1.484(12) . ?
C19B H19B 0.9300 . ?
C19B C16B 1.474(14) . ?
N1 C5 1.331(5) . ?
N1 C1 1.330(5) . ?
N1 H1 1.01(4) . ?
C5 H5 0.9300 . ?
C5 C4 1.364(4) . ?
C1 H1A 0.9300 . ?
C1 C2 1.357(5) . ?
C2 H2 0.9300 . ?
C2 C3 1.396(4) . ?
C12 H12 0.9300 . ?
C12 C13 1.3900 . ?
C12 C11 1.3900 . ?
C13 H13 0.9300 . ?
C13 C8 1.3900 . ?
C8 C9 1.3900 . ?
C8 C7 1.538(6) . ?
C9 H9 0.9300 . ?
C9 C10 1.3900 . ?
C10 H10 0.9300 . ?
C10 C11 1.3900 . ?
C11 H11 0.9300 . ?
C4 H4 0.9300 . ?
C4 C3 1.388(5) . ?
C3 C6 1.464(5) . ?
C6 H6 0.9300 . ?
C6 C7 1.325(6) . ?
C7 H7 0.9300 . ?
C6B H6B 0.9300 . ?
C6B C7B 1.22(4) . ?
C6B C3B 1.463(18) . ?
C7B H7B 0.9300 . ?
C7B C8B 1.553(18) . ?
C21B C26B 1.393(6) . ?
C21B C22B 1.365(5) . ?
C26B H26B 0.9300 . ?
C24B H24B 0.9300 . ?
C24B C23B 1.347(6) . ?
C23B H23B 0.9300 . ?
C23B C22B 1.381(6) . ?
C22B H22B 0.9300 . ?
C3B C2B 1.378(17) . ?
C3B C4B 1.366(17) . ?
C2B H2B 0.9300 . ?
C2B C1B 1.342(18) . ?
C1B H1B 0.9300 . ?
C1B N1B 1.342(17) . ?
N1B C5B 1.331(17) . ?
C5B H5B 0.9300 . ?
C5B C4B 1.376(17) . ?
C4B H4B 0.9300 . ?
C16B C17B 1.370(9) . ?
C16B C15B 1.358(10) . ?
C17B H17B 0.9300 . ?
C17B C18B 1.379(11) . ?
C18B H18B 0.9300 . ?
C18B N2B 1.340(12) . ?
N2B C14B 1.337(14) . ?
C14B H14B 0.9300 . ?
C14B C15B 1.367(11) . ?
C15B H15B 0.9300 . ?
C8B C9B 1.414(10) . ?
C8B C13B 1.398(9) . ?
C9B H9B 0.9300 . ?
C9B C10B 1.348(11) . ?
C10B H10B 0.9300 . ?
C10B C11B 1.334(13) . ?
C11B H11B 0.9300 . ?
C11B C12B 1.347(12) . ?
C12B H12B 0.9300 . ?
C12B C13B 1.364(10) . ?
C13B H13B 0.9300 . ?

loop_
_geom_torsion_atom_site_label_1
_geom_torsion_atom_site_label_2
_geom_torsion_atom_site_label_3
_geom_torsion_atom_site_label_4
_geom_torsion
_geom_torsion_site_symmetry_1
_geom_torsion_site_symmetry_2
_geom_torsion_site_symmetry_3
_geom_torsion_site_symmetry_4
_geom_torsion_publ_flag
N2 C14 C15 C16 -5(6) . . . . ?
N2 C18 C17 C16 17(5) . . . . ?
C21 C22 C23 C24 0.0 . . . . ?
C21 C20 C19 C16 179.8(17) . . . . ?
C22 C21 C26 C25 0.0 . . . . ?
C22 C21 C20 C19 27(3) . . . . ?
C22 C23 C24 C25 0.0 . . . . ?
C23 C24 C25 C26 0.0 . . . . ?
C24 C25 C26 C21 0.0 . . . . ?
C26 C21 C22 C23 0.0 . . . . ?
C26 C21 C20 C19 -163.7(13) . . . . ?
C14 N2 C18 C17 -19(5) . . . . ?
C14 C15 C16 C17 2(4) . . . . ?
C14 C15 C16 C19 180(3) . . . . ?
C18 N2 C14 C15 13(6) . . . . ?
C15 C16 C17 C18 -8(4) . . . . ?
C15 C16 C19 C20 -176.1(14) . . . . ?
C17 C16 C19 C20 1(2) . . . . ?
C25B C24B C23B C22B 1.8(9) . . . . ?
C20 C21 C22 C23 169(3) . . . . ?
C20 C21 C26 C25 -170(3) . . . . ?
C19 C16 C17 C18 175(3) . . . . ?
C20B C19B C16B C17B 9(2) . . . . ?
C20B C19B C16B C15B -165.4(15) . . . . ?
C20B C21B C26B C25B -178.3(6) . . . . ?
C20B C21B C22B C23B 178.6(8) . . . . ?
C19B C20B C21B C26B 176.4(6) . . . . ?
C19B C20B C21B C22B -3.8(12) . . . . ?
C19B C16B C17B C18B -177(3) . . . . ?
C19B C16B C15B C14B -176(3) . . . . ?
N1 C5 C4 C3 2.0(9) . . . . ?
N1 C1 C2 C3 0.8(7) . . . . ?
C5 N1 C1 C2 0.9(9) . . . . ?
C5 C4 C3 C2 -0.3(7) . . . . ?
C5 C4 C3 C6 -179.3(5) . . . . ?
C1 N1 C5 C4 -2.3(10) . . . . ?
C1 C2 C3 C4 -1.0(5) . . . . ?
C1 C2 C3 C6 177.9(5) . . . . ?
C2 C3 C6 C7 6.8(5) . . . . ?
C12 C13 C8 C9 0.0 . . . . ?
C12 C13 C8 C7 -179.9(12) . . . . ?
C13 C12 C11 C10 0.0 . . . . ?
C13 C8 C9 C10 0.0 . . . . ?
C13 C8 C7 C6 -170.4(4) . . . . ?
C8 C9 C10 C11 0.0 . . . . ?
C9 C8 C7 C6 9.7(13) . . . . ?
C9 C10 C11 C12 0.0 . . . . ?
C11 C12 C13 C8 0.0 . . . . ?
C4 C3 C6 C7 -174.4(4) . . . . ?
C3 C6 C7 C8 -175.3(8) . . . . ?
C7 C8 C9 C10 179.9(14) . . . . ?
C6B C7B C8B C9B -9(4) . . . . ?
C6B C7B C8B C13B 180(2) . . . . ?
C6B C3B C2B C1B 176(2) . . . . ?
C6B C3B C4B C5B -173(3) . . . . ?
C7B C6B C3B C2B -163(3) . . . . ?
C7B C6B C3B C4B 14(4) . . . . ?
C7B C8B C9B C10B -175(3) . . . . ?
C7B C8B C13B C12B 176(2) . . . . ?
C21B C20B C19B C16B 178.9(9) . . . . ?
C26B C25B C24B C23B -1.6(11) . . . . ?
C26B C21B C22B C23B -1.7(7) . . . . ?
C24B C25B C26B C21B -0.3(11) . . . . ?
C24B C23B C22B C21B -0.1(7) . . . . ?
C22B C21B C26B C25B 1.9(8) . . . . ?
C3B C6B C7B C8B 176(2) . . . . ?
C3B C2B C1B N1B 1(3) . . . . ?
C2B C3B C4B C5B 4(4) . . . . ?
C2B C1B N1B C5B -5(5) . . . . ?
C1B N1B C5B C4B 8(6) . . . . ?
N1B C5B C4B C3B -8(6) . . . . ?
C4B C3B C2B C1B -1(2) . . . . ?
C16B C17B C18B N2B 4(6) . . . . ?
C17B C16B C15B C14B 10(4) . . . . ?
C17B C18B N2B C14B -12(6) . . . . ?
C18B N2B C14B C15B 19(6) . . . . ?
N2B C14B C15B C16B -19(6) . . . . ?
C15B C16B C17B C18B -3(4) . . . . ?
C8B C9B C10B C11B 1.2(16) . . . . ?
C9B C8B C13B C12B 2.5(11) . . . . ?
C9B C10B C11B C12B 4.6(19) . . . . ?
C10B C11B C12B C13B -6.6(18) . . . . ?
C11B C12B C13B C8B 2.8(13) . . . . ?
C13B C8B C9B C10B -4.6(12) . . . . ?
